data_7237367
loop_
_publ_author_name
'Zhou, En-Long'
'Qin, Chao'
'Tian, Dan'
'Wang, Xin-Long'
'Yang, Bing-Xiao'
'Huang, Ling'
'Shao, Kui-Zhan'
'Su, Zhong-Min'

_publ_section_title
;
 A difunctional metal--organic framework with Lewis basic sites
 demonstrating turn-off sensing of Cu2+ and sensitization of Ln3+
;
_journal_issue 29
_journal_name_full 'Journal of Materials Chemistry C'
_journal_page_first 7874
_journal_paper_doi 10.1039/C8TC02425A
_journal_volume 6
_journal_year 2018
_chemical_formula_moiety 'C9 H4 N4 O4 Zn'
_chemical_formula_sum 'C9 H4 N4 O4 Zn'
_chemical_formula_weight 297.53
_space_group_IT_number 14
_space_group_name_Hall '-P 2ybc'
_space_group_name_H-M_alt 'P 1 21/c 1'
_symmetry_cell_setting monoclinic
_symmetry_space_group_name_H-M 'P 1 21/c 1'
_atom_sites_solution_hydrogens geom
_atom_sites_solution_primary direct
_atom_sites_solution_secondary difmap
_audit_creation_method SHELXL-97
_audit_update_record
;
2015-05-13 deposited with the CCDC.
2018-06-22 downloaded from the CCDC.
;
_cell_angle_alpha 90.000(5)
_cell_angle_beta 99.448(5)
_cell_angle_gamma 90.000(5)
_cell_formula_units_Z 4
_cell_length_a 12.345(5)
_cell_length_b 9.502(5)
_cell_length_c 18.610(5)
_cell_measurement_temperature 293(2)
_cell_volume 2153.4(15)
_computing_cell_refinement 'SMART (Bruker, 1997)'
_computing_data_collection 'SMART (Bruker, 1997)'
_computing_data_reduction SAINT
_computing_molecular_graphics 'SHELXTL-PLUS (Sheldrick, 1990)'
_computing_publication_material SHELXL-97
_computing_structure_refinement 'SHELXL-97 (Sheldrick, 2008)'
_computing_structure_solution 'SHELXS-97(Sheldrick, 1997)'
_diffrn_ambient_temperature 293(2)
_diffrn_measured_fraction_theta_full 0.998
_diffrn_measured_fraction_theta_max 0.998
_diffrn_measurement_device_type 'Bruker APEX CCD area-detector'
_diffrn_measurement_method '\w scans'
_diffrn_radiation_monochromator graphite
_diffrn_radiation_source 'fine-focus sealed tube'
_diffrn_radiation_type MoK\a
_diffrn_radiation_wavelength 0.71069
_diffrn_reflns_av_R_equivalents 0.0339
_diffrn_reflns_av_sigmaI/netI 0.0390
_diffrn_reflns_limit_h_max 14
_diffrn_reflns_limit_h_min -13
_diffrn_reflns_limit_k_max 11
_diffrn_reflns_limit_k_min -10
_diffrn_reflns_limit_l_max 20
_diffrn_reflns_limit_l_min -22
_diffrn_reflns_number 11092
_diffrn_reflns_theta_full 25.00
_diffrn_reflns_theta_max 25.20
_diffrn_reflns_theta_min 2.22
_exptl_absorpt_coefficient_mu 1.147
_exptl_absorpt_correction_T_max 0.777
_exptl_absorpt_correction_T_min 0.758
_exptl_absorpt_correction_type multi-scan
_exptl_absorpt_process_details 'SADABS(Sheldrick, 1996)'
_exptl_crystal_colour colourless
_exptl_crystal_density_diffrn 0.918
_exptl_crystal_density_method 'not measured'
_exptl_crystal_description block
_exptl_crystal_F_000 592
_exptl_crystal_size_max 0.25
_exptl_crystal_size_mid 0.23
_exptl_crystal_size_min 0.22
_platon_squeeze_details
;
;
_refine_diff_density_max 1.588
_refine_diff_density_min -0.587
_refine_diff_density_rms 0.277
_refine_ls_extinction_method none
_refine_ls_goodness_of_fit_ref 1.098
_refine_ls_hydrogen_treatment mixed
_refine_ls_matrix_type full
_refine_ls_number_parameters 167
_refine_ls_number_reflns 3870
_refine_ls_number_restraints 0
_refine_ls_restrained_S_all 1.098
_refine_ls_R_factor_all 0.0979
_refine_ls_R_factor_gt 0.0806
_refine_ls_shift/su_max 0.000
_refine_ls_shift/su_mean 0.000
_refine_ls_structure_factor_coef Fsqd
_refine_ls_weighting_details 'calc w=1/[\s^2^(Fo^2^)+(0.1982P)^2^+0.8998P] where P=(Fo^2^+2Fc^2^)/3'
_refine_ls_weighting_scheme calc
_refine_ls_wR_factor_gt 0.2592
_refine_ls_wR_factor_ref 0.2790
_reflns_number_gt 2932
_reflns_number_total 3870
_reflns_threshold_expression >2\s(I)
_cod_data_source_file c8tc02425a2.cif
_cod_data_source_block nn
_cod_depositor_comments
;
The following automatic conversions were performed:

data item '_symmetry_cell_setting' value 'Monoclinic' was changed to
'monoclinic' in accordance with the
/home/saulius/struct/COD-crude-data/automatic-downloads/DataCite-retrospective/RSC/depositions/lib/dictionaries/cif_core.dic
dictionary named 'cif_core.dic' version 2.4.2 last updated on
2011-04-26.

Automatic conversion script
Id: cif_fix_values 6909 2019-04-08 15:41:33Z antanas 
;
_cod_original_sg_symbol_H-M P21/c
_cod_database_code 7237367

loop_
_symmetry_equiv_pos_as_xyz
'x, y, z'
'-x, y+1/2, -z+1/2'
'-x, -y, -z'
'x, -y-1/2, z-1/2'

loop_
_atom_site_label
_atom_site_type_symbol
_atom_site_fract_x
_atom_site_fract_y
_atom_site_fract_z
_atom_site_U_iso_or_equiv
_atom_site_adp_type
_atom_site_occupancy
_atom_site_symmetry_multiplicity
_atom_site_calc_flag
_atom_site_refinement_flags
C1 C 0.2952(5) 0.1920(7) -0.0420(3) 0.0502(15) Uani 1 1 d .
C2 C 0.3896(5) 0.1147(8) -0.0515(3) 0.0530(16) Uani 1 1 d .
H2 H 0.4117 0.1141 -0.0969 0.064 Uiso 1 1 calc R
C3 C 0.4499(5) 0.0400(7) 0.0051(3) 0.0495(15) Uani 1 1 d .
C4 C 0.4138(5) 0.0412(7) 0.0727(3) 0.0507(16) Uani 1 1 d .
H4 H 0.4521 -0.0099 0.1113 0.061 Uiso 1 1 calc R
C5 C 0.3213(5) 0.1177(7) 0.0828(3) 0.0488(15) Uani 1 1 d .
C6 C 0.2635(5) 0.1941(8) 0.0255(3) 0.0543(16) Uani 1 1 d .
H6 H 0.2029 0.2471 0.0327 0.065 Uiso 1 1 calc R
C7 C 0.2843(5) 0.1139(8) 0.1562(3) 0.0526(16) Uani 1 1 d .
C8 C 0.2289(6) 0.2674(8) -0.1042(3) 0.0572(18) Uani 1 1 d .
N2 N 0.0888(4) -0.0369(5) 0.2601(3) 0.0451(11) Uani 1 1 d .
C9 C -0.0097(6) -0.0794(7) 0.2498(4) 0.0573(19) Uani 1 1 d .
N1 N 0.1465(7) -0.1500(8) 0.2786(10) 0.165(6) Uani 1 1 d .
H1 H 0.2168 -0.1524 0.2904 0.198 Uiso 1 1 calc R
O1 O 0.3331(5) 0.0401(7) 0.2050(3) 0.0881(19) Uani 1 1 d .
O2 O 0.2007(4) 0.1854(5) 0.1625(2) 0.0540(11) Uani 1 1 d .
O3 O 0.1475(6) 0.3343(7) -0.0947(3) 0.105(3) Uani 1 1 d .
O4 O 0.2592(4) 0.2579(5) -0.1657(2) 0.0596(13) Uani 1 1 d .
Zn1 Zn 0.15512(5) 0.15629(7) 0.25726(3) 0.0390(3) Uani 1 1 d .
N4 N -0.0204(4) -0.2150(6) 0.2545(3) 0.0496(13) Uani 1 1 d .
N3 N 0.0821(7) -0.2580(8) 0.2764(7) 0.145(5) Uani 1 1 d .
H3 H -0.049(6) -0.015(8) 0.240(4) 0.06(2) Uiso 1 1 d .

loop_
_atom_site_aniso_label
_atom_site_aniso_U_11
_atom_site_aniso_U_22
_atom_site_aniso_U_33
_atom_site_aniso_U_23
_atom_site_aniso_U_13
_atom_site_aniso_U_12
C1 0.052(4) 0.069(4) 0.032(3) 0.005(3) 0.013(3) 0.017(3)
C2 0.051(4) 0.084(5) 0.027(3) 0.009(3) 0.016(3) 0.018(3)
C3 0.046(3) 0.076(4) 0.028(3) 0.007(3) 0.012(2) 0.014(3)
C4 0.044(3) 0.082(5) 0.028(3) 0.012(3) 0.012(2) 0.016(3)
C5 0.044(3) 0.075(4) 0.029(3) 0.004(3) 0.010(2) 0.010(3)
C6 0.049(4) 0.078(4) 0.038(3) 0.006(3) 0.015(3) 0.018(3)
C7 0.052(4) 0.073(4) 0.036(3) -0.002(3) 0.017(3) 0.008(3)
C8 0.055(4) 0.077(5) 0.043(3) 0.009(3) 0.016(3) 0.025(3)
N2 0.049(3) 0.038(3) 0.049(3) 0.002(2) 0.008(2) 0.000(2)
C9 0.048(4) 0.035(4) 0.092(6) 0.002(3) 0.021(4) 0.004(3)
N1 0.055(5) 0.063(6) 0.36(2) 0.043(7) -0.005(8) -0.007(4)
O1 0.086(4) 0.143(5) 0.039(3) 0.031(3) 0.021(2) 0.047(4)
O2 0.056(3) 0.074(3) 0.037(2) -0.001(2) 0.022(2) 0.010(2)
O3 0.108(5) 0.164(7) 0.048(3) 0.022(3) 0.027(3) 0.087(5)
O4 0.059(3) 0.087(4) 0.035(2) 0.015(2) 0.0119(19) 0.028(2)
Zn1 0.0439(5) 0.0435(5) 0.0312(5) -0.0037(2) 0.0109(3) -0.0051(3)
N4 0.046(3) 0.050(3) 0.056(3) 0.007(2) 0.018(2) 0.000(2)
N3 0.065(5) 0.058(5) 0.304(14) 0.045(7) 0.007(7) 0.001(4)

loop_
_atom_type_symbol
_atom_type_description
_atom_type_scat_dispersion_real
_atom_type_scat_dispersion_imag
_atom_type_scat_source
C C 0.0033 0.0016 'International Tables Vol C Tables 4.2.6.8 and 6.1.1.4'
N N 0.0061 0.0033 'International Tables Vol C Tables 4.2.6.8 and 6.1.1.4'
O O 0.0106 0.0060 'International Tables Vol C Tables 4.2.6.8 and 6.1.1.4'
Zn Zn 0.2839 1.4301 'International Tables Vol C Tables 4.2.6.8 and 6.1.1.4'
H H 0.0000 0.0000 'International Tables Vol C Tables 4.2.6.8 and 6.1.1.4'

loop_
_geom_angle_atom_site_label_1
_geom_angle_atom_site_label_2
_geom_angle_atom_site_label_3
_geom_angle
_geom_angle_site_symmetry_1
_geom_angle_site_symmetry_3
C6 C1 C2 119.0(6) . .
C6 C1 C8 120.1(5) . .
C2 C1 C8 120.9(5) . .
C3 C2 C1 121.6(5) . .
C3 C2 H2 119.2 . .
C1 C2 H2 119.2 . .
C2 C3 C4 118.0(5) . .
C2 C3 C3 121.3(6) . 3_655
C4 C3 C3 120.7(6) . 3_655
C5 C4 C3 120.9(5) . .
C5 C4 H4 119.5 . .
C3 C4 H4 119.5 . .
C6 C5 C4 119.9(5) . .
C6 C5 C7 121.0(5) . .
C4 C5 C7 119.1(5) . .
C1 C6 C5 120.5(6) . .
C1 C6 H6 119.8 . .
C5 C6 H6 119.8 . .
O1 C7 O2 123.4(6) . .
O1 C7 C5 120.0(6) . .
O2 C7 C5 116.5(6) . .
O3 C8 O4 122.6(6) . .
O3 C8 C1 119.8(6) . .
O4 C8 C1 117.6(5) . .
C9 N2 N1 104.3(6) . .
C9 N2 Zn1 132.2(5) . .
N1 N2 Zn1 123.4(5) . .
N2 C9 N4 114.3(6) . .
N2 C9 H3 109(6) . .
N4 C9 H3 137(6) . .
N3 N1 N2 109.8(7) . .
N3 N1 H1 125.1 . .
N2 N1 H1 125.1 . .
C7 O2 Zn1 111.7(4) . .
C8 O4 Zn1 112.4(4) . 4_565
O4 Zn1 O2 110.69(19) 4_566 .
O4 Zn1 N2 125.9(2) 4_566 .
O2 Zn1 N2 109.3(2) . .
O4 Zn1 N4 104.8(2) 4_566 2
O2 Zn1 N4 99.6(2) . 2
N2 Zn1 N4 102.7(2) . 2
C9 N4 N3 102.9(6) . .
C9 N4 Zn1 132.4(5) . 2_545
N3 N4 Zn1 124.5(5) . 2_545
N1 N3 N4 108.4(7) . .

loop_
_geom_bond_atom_site_label_1
_geom_bond_atom_site_label_2
_geom_bond_distance
_geom_bond_site_symmetry_2
C1 C6 1.376(8) .
C1 C2 1.413(9) .
C1 C8 1.487(8) .
C2 C3 1.382(8) .
C2 H2 0.9300 .
C3 C4 1.402(7) .
C3 C3 1.492(11) 3_655
C4 C5 1.392(8) .
C4 H4 0.9300 .
C5 C6 1.387(9) .
C5 C7 1.510(8) .
C6 H6 0.9300 .
C7 O1 1.225(8) .
C7 O2 1.258(8) .
C8 O3 1.227(8) .
C8 O4 1.264(7) .
N2 C9 1.265(8) .
N2 N1 1.304(9) .
N2 Zn1 2.015(5) .
C9 N4 1.300(9) .
C9 H3 0.78(8) .
N1 N3 1.294(10) .
N1 H1 0.8600 .
O2 Zn1 1.956(4) .
O4 Zn1 1.940(4) 4_565
Zn1 O4 1.940(4) 4_566
Zn1 N4 2.047(5) 2
N4 N3 1.328(9) .
N4 Zn1 2.047(5) 2_545

loop_
_geom_torsion_atom_site_label_1
_geom_torsion_atom_site_label_2
_geom_torsion_atom_site_label_3
_geom_torsion_atom_site_label_4
_geom_torsion
_geom_torsion_site_symmetry_1
_geom_torsion_site_symmetry_4
C6 C1 C2 C3 0.8(12) . .
C8 C1 C2 C3 -177.7(7) . .
C1 C2 C3 C4 0.9(11) . .
C1 C2 C3 C3 -179.3(8) . 3_655
C2 C3 C4 C5 -1.3(11) . .
C3 C3 C4 C5 178.9(8) 3_655 .
C3 C4 C5 C6 0.1(11) . .
C3 C4 C5 C7 179.0(6) . .
C2 C1 C6 C5 -2.1(11) . .
C8 C1 C6 C5 176.4(7) . .
C4 C5 C6 C1 1.7(11) . .
C7 C5 C6 C1 -177.2(7) . .
C6 C5 C7 O1 176.3(8) . .
C4 C5 C7 O1 -2.7(11) . .
C6 C5 C7 O2 -1.4(10) . .
C4 C5 C7 O2 179.7(7) . .
C6 C1 C8 O3 1.8(12) . .
C2 C1 C8 O3 -179.7(8) . .
C6 C1 C8 O4 -177.4(7) . .
C2 C1 C8 O4 1.0(11) . .
N1 N2 C9 N4 -5.2(11) . .
Zn1 N2 C9 N4 178.3(4) . .
C9 N2 N1 N3 2.3(16) . .
Zn1 N2 N1 N3 179.2(9) . .
O1 C7 O2 Zn1 -2.9(10) . .
C5 C7 O2 Zn1 174.7(5) . .
O3 C8 O4 Zn1 -5.9(10) . 4_565
C1 C8 O4 Zn1 173.4(5) . 4_565
C7 O2 Zn1 O4 70.6(5) . 4_566
C7 O2 Zn1 N2 -72.2(5) . .
C7 O2 Zn1 N4 -179.4(5) . 2
C9 N2 Zn1 O4 126.4(6) . 4_566
N1 N2 Zn1 O4 -49.6(11) . 4_566
C9 N2 Zn1 O2 -97.9(7) . .
N1 N2 Zn1 O2 86.1(10) . .
C9 N2 Zn1 N4 7.2(7) . 2
N1 N2 Zn1 N4 -168.8(10) . 2
N2 C9 N4 N3 5.9(9) . .
N2 C9 N4 Zn1 -179.4(5) . 2_545
N2 N1 N3 N4 1.2(18) . .
C9 N4 N3 N1 -4.0(14) . .
Zn1 N4 N3 N1 -179.3(10) 2_545 .

loop_
_platon_squeeze_void_nr
_platon_squeeze_void_average_x
_platon_squeeze_void_average_y
_platon_squeeze_void_average_z
_platon_squeeze_void_volume
_platon_squeeze_void_count_electrons
_platon_squeeze_void_content
1 0.015 -0.017 0.004 1290 379 ' '
